data_2226565
loop_
_publ_author_name
'Gelbrich, Thomas'
'Haddow, Mairi F.'
'Griesser, Ulrich J.'

_publ_section_title
;
 Polythiazide
;
_journal_coeditor_code KJ2150
_journal_issue 7
_journal_name_full 'Acta Crystallographica Section E'
_journal_page_first o1663
_journal_page_last o1664
_journal_paper_doi 10.1107/S1600536810022105
_journal_volume 66
_journal_year 2010
_chemical_formula_iupac 'C11 H13 Cl F3 N3 O4 S3'
_chemical_formula_moiety 'C11 H13 Cl F3 N3 O4 S3'
_chemical_formula_sum 'C11 H13 Cl F3 N3 O4 S3'
_chemical_formula_weight 439.87
_chemical_name_common polythiazide
_chemical_name_systematic
;
6-chloro-2-methyl-3-{[(2,2,2-trifluoroethyl)sulfanyl]methyl}-3,4-dihydro-
2<i>H</i>-1,2,4-benzothiadiazine-7-sulfonamide 1,1-dioxide
;
_space_group_IT_number 9
_symmetry_cell_setting monoclinic
_symmetry_space_group_name_Hall 'C -2yc'
_symmetry_space_group_name_H-M 'C 1 c 1'
_atom_sites_solution_hydrogens geom
_atom_sites_solution_primary direct
_atom_sites_solution_secondary difmap
_audit_creation_method SHELXL-97
_cell_angle_alpha 90.00
_cell_angle_beta 116.149(3)
_cell_angle_gamma 90.00
_cell_formula_units_Z 4
_cell_length_a 14.6659(7)
_cell_length_b 9.5498(6)
_cell_length_c 13.6720(7)
_cell_measurement_reflns_used 11202
_cell_measurement_temperature 120(2)
_cell_measurement_theta_max 27.48
_cell_measurement_theta_min 2.91
_cell_volume 1718.87(17)
_computing_cell_refinement 'DENZO (Otwinowski & Minor, 1997) and COLLECT (Hooft, 1998)'
_computing_data_collection 'COLLECT (Hooft, 1998)'
_computing_data_reduction 'DENZO (Otwinowski & Minor, 1997) and COLLECT (Hooft, 1998)'
_computing_molecular_graphics 'XP in SHELXTL (Sheldrick, 2008) and Mercury (Macrae <i>et al.</i>,  2006)'
_computing_publication_material 'publCIF (Westrip, 2010)'
_computing_structure_refinement 'SHELXL97 (Sheldrick, 2008)'
_computing_structure_solution 'SHELXS97 (Sheldrick, 2008)'
_diffrn_ambient_temperature 120(2)
_diffrn_detector_area_resol_mean 9.091
_diffrn_measured_fraction_theta_full 0.998
_diffrn_measured_fraction_theta_max 0.998
_diffrn_measurement_device_type 'Bruker-Nonius Roper CCD camera on \k-goniostat'
_diffrn_measurement_method '\f & \w scans'
_diffrn_radiation_monochromator graphite
_diffrn_radiation_source 'Bruker--Nonius FR591 rotating anode'
_diffrn_radiation_type MoK\a
_diffrn_radiation_wavelength 0.71073
_diffrn_reflns_av_R_equivalents 0.0554
_diffrn_reflns_av_sigmaI/netI 0.0692
_diffrn_reflns_limit_h_max 18
_diffrn_reflns_limit_h_min -17
_diffrn_reflns_limit_k_max 11
_diffrn_reflns_limit_k_min -11
_diffrn_reflns_limit_l_max 16
_diffrn_reflns_limit_l_min -15
_diffrn_reflns_number 9021
_diffrn_reflns_theta_full 25.00
_diffrn_reflns_theta_max 26.00
_diffrn_reflns_theta_min 3.32
_exptl_absorpt_coefficient_mu 0.640
_exptl_absorpt_correction_T_max 0.9626
_exptl_absorpt_correction_T_min 0.9271
_exptl_absorpt_correction_type multi-scan
_exptl_absorpt_process_details '(SADABS; Sheldrick, 2007)'
_exptl_crystal_colour colourless
_exptl_crystal_density_diffrn 1.700
_exptl_crystal_density_method 'not measured'
_exptl_crystal_description plate
_exptl_crystal_F_000 896
_exptl_crystal_size_max 0.12
_exptl_crystal_size_mid 0.10
_exptl_crystal_size_min 0.06
_refine_diff_density_max 0.322
_refine_diff_density_min -0.410
_refine_ls_abs_structure_details 'Flack (1983), 1504 Friedel pairs'
_refine_ls_abs_structure_Flack 0.12(8)
_refine_ls_extinction_method none
_refine_ls_goodness_of_fit_ref 1.063
_refine_ls_hydrogen_treatment mixed
_refine_ls_matrix_type full
_refine_ls_number_parameters 239
_refine_ls_number_reflns 3197
_refine_ls_number_restraints 5
_refine_ls_restrained_S_all 1.062
_refine_ls_R_factor_all 0.0550
_refine_ls_R_factor_gt 0.0424
_refine_ls_shift/su_max 0.000
_refine_ls_shift/su_mean 0.000
_refine_ls_structure_factor_coef Fsqd
_refine_ls_weighting_details 'calc w=1/[\s^2^(Fo^2^)+(0.0435P)^2^+0.0090P] where P=(Fo^2^+2Fc^2^)/3'
_refine_ls_weighting_scheme calc
_refine_ls_wR_factor_gt 0.0930
_refine_ls_wR_factor_ref 0.0977
_reflns_number_gt 2768
_reflns_number_total 3197
_reflns_threshold_expression I>2sigma(I)
_cod_data_source_file kj2150.cif
_cod_data_source_block I
_cod_original_cell_volume 1718.87(16)
_cod_original_sg_symbol_H-M 'C c'
_cod_database_code 2226565
_cod_database_fobs_code 2226565

loop_
_symmetry_equiv_pos_as_xyz
'x, y, z'
'x, -y, z+1/2'
'x+1/2, y+1/2, z'
'x+1/2, -y+1/2, z+1/2'

loop_
_atom_site_type_symbol
_atom_site_label
_atom_site_fract_x
_atom_site_fract_y
_atom_site_fract_z
_atom_site_U_iso_or_equiv
_atom_site_adp_type
_atom_site_calc_flag
_atom_site_refinement_flags
_atom_site_occupancy
_atom_site_disorder_assembly
_atom_site_disorder_group
Cl Cl1 0.88627(8) 0.03391(10) 0.90846(8) 0.0280(2) Uani d . 1 . .
S S1 0.94030(7) 0.63949(10) 0.76867(7) 0.0226(2) Uani d . 1 . .
S S2 0.77245(7) 0.12532(10) 0.65142(8) 0.0241(2) Uani d . 1 . .
S S3 1.04262(8) 0.75479(12) 1.17195(8) 0.0262(2) Uani d . 1 . .
O O1 0.9673(2) 0.6291(3) 0.6804(2) 0.0285(7) Uani d . 1 . .
O O2 0.8556(2) 0.7293(3) 0.7536(2) 0.0272(7) Uani d . 1 . .
O O3 0.7388(2) 0.2033(3) 0.5523(2) 0.0348(7) Uani d . 1 . .
O O4 0.6988(2) 0.0628(3) 0.6808(2) 0.0344(7) Uani d . 1 . .
N N1 1.0394(2) 0.6927(4) 0.8780(3) 0.0228(7) Uani d . 1 . .
N N2 1.0131(3) 0.5322(3) 0.9992(3) 0.0214(7) Uani d D 1 . .
H H1N 1.043(4) 0.502(6) 1.067(2) 0.052(16) Uiso d D 1 . .
N N3 0.8417(3) -0.0017(4) 0.6449(3) 0.0255(8) Uani d D 1 . .
H H2N 0.892(3) 0.022(5) 0.631(4) 0.050(16) Uiso d D 1 . .
H H3N 0.856(4) -0.066(4) 0.696(3) 0.041(15) Uiso d D 1 . .
C C1 1.0167(3) 0.6786(4) 0.9736(3) 0.0233(9) Uani d . 1 . .
H H1 0.9479 0.7195 0.9531 0.028 Uiso calc R 1 . .
C C2 0.9619(3) 0.4380(4) 0.9200(3) 0.0192(8) Uani d . 1 . .
C C3 0.9196(3) 0.4722(4) 0.8079(3) 0.0193(8) Uani d . 1 . .
C C4 0.8626(3) 0.3757(4) 0.7286(3) 0.0188(8) Uani d . 1 . .
H H4 0.8328 0.4027 0.6541 0.023 Uiso calc R 1 . .
C C5 0.8483(3) 0.2403(4) 0.7563(3) 0.0199(8) Uani d . 1 . .
C C6 0.8960(3) 0.2032(4) 0.8677(3) 0.0192(8) Uani d . 1 . .
C C7 0.9523(3) 0.2976(4) 0.9475(3) 0.0206(8) Uani d . 1 . .
H H7 0.9849 0.2686 1.0215 0.025 Uiso calc R 1 . .
C C8 1.1391(3) 0.6397(5) 0.8917(3) 0.0289(10) Uani d . 1 . .
H H8A 1.1933 0.6981 0.9447 0.043 Uiso calc R 1 . .
H H8B 1.1421 0.6430 0.8216 0.043 Uiso calc R 1 . .
H H8C 1.1480 0.5428 0.9180 0.043 Uiso calc R 1 . .
C C9 1.0919(3) 0.7580(4) 1.0712(3) 0.0251(9) Uani d . 1 . .
H H9A 1.0985 0.8557 1.0509 0.030 Uiso calc R 1 . .
H H9B 1.1595 0.7129 1.1004 0.030 Uiso calc R 1 . .
C C10 1.1529(3) 0.8004(6) 1.2942(3) 0.0360(11) Uani d . 1 . .
H H10A 1.1519 0.7472 1.3558 0.043 Uiso calc R 1 . .
H H10B 1.2143 0.7715 1.2865 0.043 Uiso calc R 1 . .
C C11 1.1605(4) 0.9502(6) 1.3201(4) 0.0438(13) Uani d . 1 . .
F F1 1.2461(3) 0.9823(5) 1.4089(3) 0.0842(14) Uani d . 1 . .
F F2 1.1618(3) 1.0300(4) 1.2398(3) 0.0708(10) Uani d . 1 . .
F F3 1.0838(2) 0.9967(4) 1.3395(3) 0.0656(10) Uani d . 1 . .

loop_
_atom_site_aniso_label
_atom_site_aniso_U_11
_atom_site_aniso_U_22
_atom_site_aniso_U_33
_atom_site_aniso_U_12
_atom_site_aniso_U_13
_atom_site_aniso_U_23
Cl1 0.0427(6) 0.0181(5) 0.0234(5) -0.0054(4) 0.0147(4) -0.0008(4)
S1 0.0297(5) 0.0179(5) 0.0215(5) 0.0026(4) 0.0125(4) 0.0038(4)
S2 0.0276(5) 0.0226(6) 0.0185(5) -0.0012(5) 0.0069(4) -0.0028(4)
S3 0.0322(5) 0.0254(6) 0.0257(5) -0.0050(4) 0.0172(4) -0.0072(4)
O1 0.0404(17) 0.0296(17) 0.0201(15) -0.0011(13) 0.0175(13) 0.0038(12)
O2 0.0278(15) 0.0215(16) 0.0331(17) 0.0057(13) 0.0141(13) 0.0059(13)
O3 0.0458(18) 0.0267(17) 0.0168(15) 0.0028(14) 0.0000(12) -0.0001(12)
O4 0.0300(16) 0.0406(19) 0.0346(18) -0.0126(15) 0.0161(14) -0.0130(15)
N1 0.0321(19) 0.0193(18) 0.0214(18) -0.0022(15) 0.0157(15) -0.0036(14)
N2 0.0327(18) 0.0143(17) 0.0176(18) -0.0026(14) 0.0116(15) 0.0015(13)
N3 0.034(2) 0.020(2) 0.025(2) 0.0027(16) 0.0156(16) -0.0014(15)
C1 0.036(2) 0.017(2) 0.021(2) -0.0040(18) 0.0165(17) -0.0021(16)
C2 0.0214(19) 0.019(2) 0.017(2) 0.0023(16) 0.0083(16) -0.0020(16)
C3 0.024(2) 0.016(2) 0.019(2) 0.0041(16) 0.0111(16) 0.0020(16)
C4 0.0179(18) 0.019(2) 0.017(2) 0.0053(16) 0.0061(15) 0.0013(16)
C5 0.022(2) 0.019(2) 0.019(2) -0.0006(17) 0.0092(17) -0.0054(16)
C6 0.0242(19) 0.017(2) 0.018(2) 0.0004(16) 0.0109(16) 0.0005(16)
C7 0.028(2) 0.019(2) 0.0131(19) -0.0031(17) 0.0075(15) 0.0003(15)
C8 0.021(2) 0.041(3) 0.025(2) 0.0011(19) 0.0104(17) 0.0052(19)
C9 0.032(2) 0.023(2) 0.021(2) 0.0007(18) 0.0118(17) -0.0009(17)
C10 0.033(2) 0.054(3) 0.020(2) 0.004(2) 0.0101(18) -0.002(2)
C11 0.040(3) 0.054(4) 0.044(3) -0.020(2) 0.024(2) -0.021(3)
F1 0.066(2) 0.128(4) 0.062(2) -0.063(2) 0.0310(18) -0.056(2)
F2 0.095(2) 0.052(2) 0.072(2) -0.0414(19) 0.043(2) -0.0140(18)
F3 0.069(2) 0.052(2) 0.095(3) -0.0182(17) 0.053(2) -0.0440(19)

loop_
_atom_type_symbol
_atom_type_description
_atom_type_scat_dispersion_real
_atom_type_scat_dispersion_imag
_atom_type_scat_source
C C 0.0033 0.0016 'International Tables Vol C Tables 4.2.6.8 and 6.1.1.4'
H H 0.0000 0.0000 'International Tables Vol C Tables 4.2.6.8 and 6.1.1.4'
N N 0.0061 0.0033 'International Tables Vol C Tables 4.2.6.8 and 6.1.1.4'
O O 0.0106 0.0060 'International Tables Vol C Tables 4.2.6.8 and 6.1.1.4'
F F 0.0171 0.0103 'International Tables Vol C Tables 4.2.6.8 and 6.1.1.4'
S S 0.1246 0.1234 'International Tables Vol C Tables 4.2.6.8 and 6.1.1.4'
Cl Cl 0.1484 0.1585 'International Tables Vol C Tables 4.2.6.8 and 6.1.1.4'

loop_
_geom_angle_atom_site_label_1
_geom_angle_atom_site_label_2
_geom_angle_atom_site_label_3
_geom_angle_site_symmetry_1
_geom_angle_site_symmetry_3
_geom_angle
_geom_angle_publ_flag
O1 S1 O2 . . 117.39(17) ?
O1 S1 N1 . . 109.12(17) ?
O2 S1 N1 . . 107.83(17) ?
O1 S1 C3 . . 110.15(18) ?
O2 S1 C3 . . 109.29(18) ?
N1 S1 C3 . . 101.91(18) ?
O3 S2 O4 . . 119.56(19) ?
O3 S2 N3 . . 107.61(19) ?
O4 S2 N3 . . 105.8(2) ?
O3 S2 C5 . . 106.11(18) ?
O4 S2 C5 . . 108.34(18) ?
N3 S2 C5 . . 109.11(19) ?
C10 S3 C9 . . 101.8(2) ?
C8 N1 C1 . . 116.6(3) ?
C8 N1 S1 . . 116.0(3) ?
C1 N1 S1 . . 108.8(2) ?
C2 N2 C1 . . 121.0(3) ?
C2 N2 H1N . . 118(4) ?
C1 N2 H1N . . 121(4) ?
S2 N3 H2N . . 116(4) ?
S2 N3 H3N . . 115(3) ?
H2N N3 H3N . . 115(5) ?
N2 C1 N1 . . 110.2(3) ?
N2 C1 C9 . . 111.2(3) ?
N1 C1 C9 . . 111.8(3) ?
N2 C1 H1 . . 107.8 ?
N1 C1 H1 . . 107.8 ?
C9 C1 H1 . . 107.8 ?
N2 C2 C3 . . 122.5(4) ?
N2 C2 C7 . . 120.1(3) ?
C3 C2 C7 . . 117.3(3) ?
C4 C3 C2 . . 121.2(4) ?
C4 C3 S1 . . 119.5(3) ?
C2 C3 S1 . . 119.3(3) ?
C3 C4 C5 . . 121.1(3) ?
C3 C4 H4 . . 119.5 ?
C5 C4 H4 . . 119.5 ?
C4 C5 C6 . . 117.7(3) ?
C4 C5 S2 . . 118.4(3) ?
C6 C5 S2 . . 123.9(3) ?
C7 C6 C5 . . 122.0(4) ?
C7 C6 Cl1 . . 117.5(3) ?
C5 C6 Cl1 . . 120.5(3) ?
C6 C7 C2 . . 120.3(3) ?
C6 C7 H7 . . 119.8 ?
C2 C7 H7 . . 119.8 ?
N1 C8 H8A . . 109.5 ?
N1 C8 H8B . . 109.5 ?
H8A C8 H8B . . 109.5 ?
N1 C8 H8C . . 109.5 ?
H8A C8 H8C . . 109.5 ?
H8B C8 H8C . . 109.5 ?
C1 C9 S3 . . 106.4(3) ?
C1 C9 H9A . . 110.5 ?
S3 C9 H9A . . 110.5 ?
C1 C9 H9B . . 110.5 ?
S3 C9 H9B . . 110.5 ?
H9A C9 H9B . . 108.6 ?
C11 C10 S3 . . 113.7(4) ?
C11 C10 H10A . . 108.8 ?
S3 C10 H10A . . 108.8 ?
C11 C10 H10B . . 108.8 ?
S3 C10 H10B . . 108.8 ?
H10A C10 H10B . . 107.7 ?
F3 C11 F2 . . 106.8(5) ?
F3 C11 F1 . . 106.1(4) ?
F2 C11 F1 . . 105.4(4) ?
F3 C11 C10 . . 113.0(4) ?
F2 C11 C10 . . 112.5(4) ?
F1 C11 C10 . . 112.5(5) ?

loop_
_geom_bond_atom_site_label_1
_geom_bond_atom_site_label_2
_geom_bond_site_symmetry_2
_geom_bond_distance
_geom_bond_publ_flag
Cl1 C6 . 1.736(4) ?
S1 O1 . 1.429(3) ?
S1 O2 . 1.448(3) ?
S1 N1 . 1.640(3) ?
S1 C3 . 1.753(4) ?
S2 O3 . 1.430(3) ?
S2 O4 . 1.437(3) ?
S2 N3 . 1.610(4) ?
S2 C5 . 1.759(4) ?
S3 C10 . 1.794(4) ?
S3 C9 . 1.816(4) ?
N1 C8 . 1.480(5) ?
N1 C1 . 1.490(5) ?
N2 C2 . 1.353(5) ?
N2 C1 . 1.447(5) ?
N2 H1N . 0.88(2) ?
N3 H2N . 0.87(2) ?
N3 H3N . 0.884(19) ?
C1 C9 . 1.508(5) ?
C1 H1 . 1.0000 ?
C2 C3 . 1.415(5) ?
C2 C7 . 1.416(6) ?
C3 C4 . 1.388(5) ?
C4 C5 . 1.390(5) ?
C4 H4 . 0.9500 ?
C5 C6 . 1.412(5) ?
C6 C7 . 1.375(5) ?
C7 H7 . 0.9500 ?
C8 H8A . 0.9800 ?
C8 H8B . 0.9800 ?
C8 H8C . 0.9800 ?
C9 H9A . 0.9900 ?
C9 H9B . 0.9900 ?
C10 C11 . 1.467(7) ?
C10 H10A . 0.9900 ?
C10 H10B . 0.9900 ?
C11 F3 . 1.340(6) ?
C11 F2 . 1.343(6) ?
C11 F1 . 1.343(6) ?

loop_
_geom_hbond_atom_site_label_D
_geom_hbond_atom_site_label_H
_geom_hbond_atom_site_label_A
_geom_hbond_site_symmetry_A
_geom_hbond_distance_DH
_geom_hbond_distance_HA
_geom_hbond_distance_DA
_geom_hbond_angle_DHA
N2 H1N O4 4 0.88(2) 2.21(4) 2.906(4) 135(4)
N2 H1N O1 2_565 0.88(2) 2.59(4) 3.230(4) 130(4)
N3 H3N O2 1_545 0.884(19) 2.11(3) 2.929(5) 154(5)
C10 H10B O2 4_565 0.99 2.31 3.267(5) 163.4

loop_
_cod_related_entry_id
_cod_related_entry_database
_cod_related_entry_code
1 ChemSpider 4704
